data_4508613
loop_
_publ_author_name
'Pati, Palas Baran'
'Senanayak, Satyaprasad P.'
'Narayan, K. S.'
'Zade, Sanjio S.'

_publ_section_title
;
 Solution processable benzooxadiazole and benzothiadiazole based d-a-d
 molecules with chalcogenophene: field effect transistor study and
 structure property relationship.
;
_journal_issue 23
_journal_name_full 'ACS applied materials &amp; interfaces'
_journal_page_first 12460
_journal_page_last 12468
_journal_paper_doi 10.1021/am403559a
_journal_volume 5
_journal_year 2013
_chemical_formula_moiety 'C14 H8 N2 O S2'
_chemical_formula_sum 'C14 H8 N2 O S2'
_chemical_formula_weight 284.36
_chemical_name_systematic
; 
 ? 
;
_space_group_IT_number 61
_symmetry_cell_setting orthorhombic
_symmetry_space_group_name_Hall '-P 2ac 2ab'
_symmetry_space_group_name_H-M 'P b c a'
_atom_sites_solution_hydrogens geom
_atom_sites_solution_primary direct
_atom_sites_solution_secondary difmap
_audit_creation_method SHELXL-97
_cell_angle_alpha 90.00
_cell_angle_beta 90.00
_cell_angle_gamma 90.00
_cell_formula_units_Z 8
_cell_length_a 12.528(7)
_cell_length_b 10.051(5)
_cell_length_c 19.086(10)
_cell_measurement_reflns_used 1503
_cell_measurement_temperature 298(2)
_cell_measurement_theta_max 22.08
_cell_measurement_theta_min 2.68
_cell_volume 2403(2)
_computing_cell_refinement 'Bruker SMART'
_computing_data_collection 'Bruker SMART'
_computing_data_reduction 'Bruker SAINT'
_computing_molecular_graphics 'Bruker SHELXTL'
_computing_publication_material 'Bruker SHELXTL'
_computing_structure_refinement 'SHELXL-97 (Sheldrick, 2008)'
_computing_structure_solution 'SHELXS-97 (Sheldrick, 2008)'
_diffrn_ambient_temperature 298(2)
_diffrn_measured_fraction_theta_full 0.971
_diffrn_measured_fraction_theta_max 0.971
_diffrn_radiation_monochromator graphite
_diffrn_radiation_source 'fine-focus sealed tube'
_diffrn_radiation_type MoK\a
_diffrn_radiation_wavelength 0.71073
_diffrn_reflns_av_R_equivalents 0.1481
_diffrn_reflns_av_sigmaI/netI 0.0797
_diffrn_reflns_limit_h_max 14
_diffrn_reflns_limit_h_min -14
_diffrn_reflns_limit_k_max 11
_diffrn_reflns_limit_k_min -8
_diffrn_reflns_limit_l_max 22
_diffrn_reflns_limit_l_min -22
_diffrn_reflns_number 16652
_diffrn_reflns_theta_full 24.59
_diffrn_reflns_theta_max 24.59
_diffrn_reflns_theta_min 2.13
_exptl_absorpt_coefficient_mu 0.433
_exptl_absorpt_correction_T_max 0.916
_exptl_absorpt_correction_T_min 0.896
_exptl_absorpt_correction_type multi-scan
_exptl_absorpt_process_details 'sadabs, bruker, 2008'
_exptl_crystal_colour yellow
_exptl_crystal_density_diffrn 1.572
_exptl_crystal_density_method 'not measured'
_exptl_crystal_description needle
_exptl_crystal_F_000 1168
_exptl_crystal_size_max 0.42
_exptl_crystal_size_mid 0.21
_exptl_crystal_size_min 0.20
_refine_diff_density_max 3.200
_refine_diff_density_min -1.206
_refine_diff_density_rms 0.252
_refine_ls_extinction_expression Fc^*^=kFc[1+0.001xFc^2^\l^3^/sin(2\q)]^-1/4^
_refine_ls_extinction_method SHELXL
_refine_ls_goodness_of_fit_ref 1.704
_refine_ls_hydrogen_treatment constr
_refine_ls_matrix_type full
_refine_ls_number_parameters 131
_refine_ls_number_reflns 1967
_refine_ls_number_restraints 5
_refine_ls_restrained_S_all 1.734
_refine_ls_R_factor_all 0.1961
_refine_ls_R_factor_gt 0.1544
_refine_ls_shift/su_max 0.007
_refine_ls_shift/su_mean 0.000
_refine_ls_structure_factor_coef Fsqd
_refine_ls_weighting_details 'calc w=1/[\s^2^(Fo^2^)+(0.2000P)^2^+0.0000P] where P=(Fo^2^+2Fc^2^)/3'
_refine_ls_weighting_scheme calc
_refine_ls_wR_factor_gt 0.3891
_refine_ls_wR_factor_ref 0.4355
_reflns_number_gt 1340
_reflns_number_total 2023
_reflns_threshold_expression >2sigma(I)
_cod_data_source_file am403559a_si_002.cif
_cod_data_source_block tot_3
_cod_depositor_comments
;
The following automatic conversions were performed:

'_symmetry_cell_setting' value 'Orthorhombic' changed to
'orthorhombic' according to
/home/saulius/struct/CIF-dictionaries/cif_core.dic dictionary named
'cif_core.dic' version 2.4.2 from 2011-04-26.

Automatic conversion script
Id: cif_fix_values 1891 2012-01-12 08:04:46Z andrius 
;
_cod_database_code 4508613

loop_
_symmetry_equiv_pos_as_xyz
'x, y, z'
'x+1/2, -y+1/2, -z'
'-x, y+1/2, -z+1/2'
'-x+1/2, -y, z+1/2'
'-x, -y, -z'
'-x-1/2, y-1/2, z'
'x, -y-1/2, z-1/2'
'x-1/2, y, -z-1/2'

loop_
_atom_site_label
_atom_site_type_symbol
_atom_site_fract_x
_atom_site_fract_y
_atom_site_fract_z
_atom_site_U_iso_or_equiv
_atom_site_adp_type
_atom_site_occupancy
_atom_site_symmetry_multiplicity
_atom_site_calc_flag
_atom_site_refinement_flags
C1 C 0.3819(8) 0.7710(9) -0.0263(5) 0.0181(13) Uani 1 1 d .
H1 H 0.4219 0.8336 -0.0508 0.022 Uiso 1 1 calc R
C2 C 0.2757(9) 0.7602(9) -0.0321(4) 0.0181(13) Uani 1 1 d .
H2 H 0.2373 0.8143 -0.0626 0.022 Uiso 1 1 calc R
C3 C 0.2226(9) 0.6608(9) 0.0110(5) 0.0181(13) Uani 1 1 d .
H3 H 0.1499 0.6431 0.0141 0.022 Uiso 1 1 calc R
C4 C 0.3122(9) 0.5938(9) 0.0492(5) 0.0181(13) Uani 1 1 d .
C5 C 0.3035(8) 0.4869(10) 0.1010(5) 0.017(2) Uani 1 1 d .
C6 C 0.3881(8) 0.4164(10) 0.1257(5) 0.019(2) Uani 1 1 d .
H6 H 0.4554 0.4365 0.1080 0.022 Uiso 1 1 calc R
C7 C 0.3800(7) 0.3129(10) 0.1773(5) 0.016(2) Uani 1 1 d .
H7 H 0.4424 0.2722 0.1927 0.019 Uiso 1 1 calc R
C8 C 0.2847(7) 0.2712(8) 0.2050(4) 0.0073(11) Uani 1 1 d .
C11 C 0.2790(6) 0.1649(8) 0.2595(4) 0.0073(11) Uani 1 1 d D
C12 C 0.3850(7) 0.1050(8) 0.2982(4) 0.0073(11) Uani 1 1 d D
H12 H 0.4571 0.1267 0.2958 0.009 Uiso 1 1 calc R
C13 C 0.3225(6) -0.0002(8) 0.3401(4) 0.0073(11) Uani 1 1 d D
H12 H 0.3589 -0.0596 0.3688 0.009 Uiso 1 1 calc R
C14 C 0.2138(6) -0.0069(8) 0.3354(4) 0.0073(11) Uani 1 1 d D
H14 H 0.1744 -0.0693 0.3604 0.009 Uiso 1 1 calc R
C9 C 0.1936(8) 0.3387(9) 0.1784(5) 0.015(2) Uani 1 1 d .
C10 C 0.2013(7) 0.4455(9) 0.1275(5) 0.015(2) Uani 1 1 d .
N1 N 0.1025(6) 0.4902(8) 0.1142(4) 0.021(2) Uani 1 1 d .
N2 N 0.0906(6) 0.3221(8) 0.1963(4) 0.020(2) Uani 1 1 d .
O1 O 0.0363(5) 0.4165(7) 0.1561(4) 0.0240(18) Uani 1 1 d .
S1 S 0.4358(2) 0.6606(3) 0.02943(14) 0.0307(11) Uani 1 1 d .
S2 S 0.1569(3) 0.1013(4) 0.28314(19) 0.0496(13) Uani 1 1 d D

loop_
_atom_site_aniso_label
_atom_site_aniso_U_11
_atom_site_aniso_U_22
_atom_site_aniso_U_33
_atom_site_aniso_U_23
_atom_site_aniso_U_13
_atom_site_aniso_U_12
C1 0.030(3) 0.012(3) 0.012(2) -0.0019(19) 0.005(2) 0.003(2)
C2 0.030(3) 0.012(3) 0.012(2) -0.0019(19) 0.005(2) 0.003(2)
C3 0.030(3) 0.012(3) 0.012(2) -0.0019(19) 0.005(2) 0.003(2)
C4 0.030(3) 0.012(3) 0.012(2) -0.0019(19) 0.005(2) 0.003(2)
C5 0.014(5) 0.022(5) 0.015(4) 0.005(4) -0.004(4) 0.001(4)
C6 0.010(5) 0.028(6) 0.018(5) 0.000(4) 0.001(4) 0.000(4)
C7 0.005(5) 0.028(6) 0.015(4) -0.006(4) -0.004(4) 0.004(4)
C8 0.006(2) 0.009(2) 0.0068(18) -0.0027(15) 0.0006(14) -0.0022(15)
C11 0.006(2) 0.009(2) 0.0068(18) -0.0027(15) 0.0006(14) -0.0022(15)
C12 0.006(2) 0.009(2) 0.0068(18) -0.0027(15) 0.0006(14) -0.0022(15)
C13 0.006(2) 0.009(2) 0.0068(18) -0.0027(15) 0.0006(14) -0.0022(15)
C14 0.006(2) 0.009(2) 0.0068(18) -0.0027(15) 0.0006(14) -0.0022(15)
C9 0.014(5) 0.014(5) 0.019(5) -0.007(4) 0.002(4) 0.004(4)
C10 0.009(5) 0.020(5) 0.016(4) -0.005(4) -0.004(4) 0.001(4)
N1 0.011(5) 0.024(5) 0.028(5) 0.000(4) -0.002(4) 0.002(4)
N2 0.009(4) 0.024(5) 0.026(5) 0.004(3) 0.000(3) 0.003(4)
O1 0.010(4) 0.032(4) 0.029(4) 0.012(3) -0.001(3) 0.008(3)
S1 0.0309(18) 0.0332(18) 0.0280(16) 0.0021(12) 0.0045(12) 0.0012(13)
S2 0.053(3) 0.048(2) 0.047(2) -0.0002(16) -0.0027(17) -0.0026(17)

loop_
_atom_type_symbol
_atom_type_description
_atom_type_scat_dispersion_real
_atom_type_scat_dispersion_imag
_atom_type_scat_source
C C 0.0033 0.0016 'International Tables Vol C Tables 4.2.6.8 and 6.1.1.4'
H H 0.0000 0.0000 'International Tables Vol C Tables 4.2.6.8 and 6.1.1.4'
N N 0.0061 0.0033 'International Tables Vol C Tables 4.2.6.8 and 6.1.1.4'
O O 0.0106 0.0060 'International Tables Vol C Tables 4.2.6.8 and 6.1.1.4'
S S 0.1246 0.1234 'International Tables Vol C Tables 4.2.6.8 and 6.1.1.4'

loop_
_geom_angle_atom_site_label_1
_geom_angle_atom_site_label_2
_geom_angle_atom_site_label_3
_geom_angle
C2 C1 S1 113.5(8)
C1 C2 C3 117.6(9)
C2 C3 C4 103.9(9)
C5 C4 C3 127.1(9)
C5 C4 S1 119.9(8)
C3 C4 S1 113.0(7)
C6 C5 C10 114.9(9)
C6 C5 C4 124.0(9)
C10 C5 C4 121.1(9)
C5 C6 C7 124.1(9)
C8 C7 C6 123.1(9)
C7 C8 C9 114.6(8)
C7 C8 C11 121.9(8)
C9 C8 C11 123.5(8)
C8 C11 C12 122.6(7)
C8 C11 S2 119.5(6)
C12 C11 S2 117.9(6)
C13 C12 C11 94.3(6)
C14 C13 C12 120.4(7)
C13 C14 S2 116.2(6)
N2 C9 C8 128.3(9)
N2 C9 C10 109.0(8)
C8 C9 C10 122.6(8)
N1 C10 C5 131.1(9)
N1 C10 C9 108.3(8)
C5 C10 C9 120.6(8)
C10 N1 O1 105.5(7)
C9 N2 O1 104.1(7)
N1 O1 N2 113.1(7)
C1 S1 C4 92.0(5)
C14 S2 C11 91.1(4)

loop_
_geom_bond_atom_site_label_1
_geom_bond_atom_site_label_2
_geom_bond_distance
C1 C2 1.340(15)
C1 S1 1.679(10)
C2 C3 1.456(13)
C3 C4 1.498(15)
C4 C5 1.464(13)
C4 S1 1.730(11)
C5 C6 1.358(14)
C5 C10 1.440(14)
C6 C7 1.437(14)
C7 C8 1.371(13)
C8 C9 1.422(13)
C8 C11 1.493(12)
C11 C12 1.635(10)
C11 S2 1.718(8)
C12 C13 1.541(10)
C13 C14 1.366(10)
C14 S2 1.639(8)
C9 N2 1.345(13)
C9 C10 1.450(14)
C10 N1 1.340(13)
N1 O1 1.370(11)
N2 O1 1.397(10)
